data_4030805
loop_
_publ_author_name
'Liao, J.-H.'
'Drezen, T.'
'Leroux, F.'
'Guyomard, D.'
'Piffard, Y.'

_publ_section_title
;
 Synthesis, structures and thermal analysis of MnV2O6.nH2O phases (n = 1,
 2 and 4)
;
_journal_name_full 'European Journal of Solid State and Inorganic Chemistry'
_journal_page_first 411
_journal_page_last 427
_journal_volume 33
_journal_year 1996
_chemical_formula_sum 'H8 Mn O10 V2'
_chemical_formula_weight 324.878
_space_group_IT_number 15
_symmetry_cell_setting monoclinic
_symmetry_Int_Tables_number 15
_symmetry_space_group_name_Hall '-C 2yc'
_symmetry_space_group_name_H-M 'C 1 2/c 1'
_cell_angle_alpha 90
_cell_angle_beta 111.559(5)
_cell_angle_gamma 90
_cell_formula_units_Z 4
_cell_length_a 13.1656(6)
_cell_length_b 10.110(1)
_cell_length_c 6.9816(5)
_cell_volume 864.27(12)
_diffrn_ambient_temperature 293
_diffrn_radiation_probe x-ray
_diffrn_radiation_type MoK\a
_diffrn_radiation_wavelength 0.71073
_exptl_absorpt_coefficient_mu 3.584
_exptl_crystal_density_diffrn 2.495
_exptl_crystal_F_000 636
_refine_ls_number_parameters 62
_refine_ls_number_reflns 2342
_refine_ls_R_factor_gt 0.021
_refine_ls_wR_factor_gt 0.023
_cod_data_source_file EJSSIC-1996-33-411-427-1.cif
_cod_data_source_block MnV2O6-4H2O
_cod_original_cell_volume 864.2(1)
_cod_original_sg_symbol_H-M 'C 2/c'
_cod_database_code 4030805

loop_
_symmetry_equiv_pos_site_id
_symmetry_equiv_pos_as_xyz
1 x,y,z
2 -x,y,1/2-z
3 -x,-y,-z
4 x,-y,1/2+z
5 1/2+x,1/2+y,z
6 1/2-x,1/2+y,1/2-z
7 1/2-x,1/2-y,-z
8 1/2+x,1/2-y,1/2+z

loop_
_atom_site_aniso_label
_atom_site_aniso_U_11
_atom_site_aniso_U_22
_atom_site_aniso_U_33
_atom_site_aniso_U_23
_atom_site_aniso_U_13
_atom_site_aniso_U_12
Mn 0.0140(10) 0.0140(10) 0.0140(10) 0.0000(10) 0.0060(10) -0.0030(10)
V 0.0100(10) 0.0120(10) 0.0090(10) 0.0010(10) 0.0050(10) -0.0010(10)
O1 0.0230(10) 0.0220(10) 0.0180(10) 0.0060(10) 0.0100(10) 0.0090(10)
O2 0.0220(10) 0.0160(10) 0.0210(10) -0.0010(10) 0.0140(10) -0.0050(10)
O3 0.0190(10) 0.0350(10) 0.0240(10) 0.0050(10) 0.0070(10) 0.0060(10)
O4 0.0120(10) 0.0320(10) 0.0110(10) -0.0050(10) 0.0060(10) -0.0010(10)
O5 0.0460(10) 0.0280(10) 0.0310(10) 0.0050(10) 0.0180(10) 0.0000(10)

loop_
_atom_site_label
_atom_site_type_symbol
_atom_site_thermal_displace_type
_atom_site_fract_x
_atom_site_fract_y
_atom_site_fract_z
_atom_site_occupancy
_atom_site_U_iso_or_equiv
Mn Mn Uani 0.25000 0.25000 0.00000 1.000 0.0138(6)
V V Uani 0.10520(10) 0.02590(10) 0.19300(10) 1.000 0.0099(6)
O1 O Uani 0.20510(10) -0.08070(10) 0.30200(10) 1.000 0.0203(6)
O2 O Uani 0.16020(10) 0.17060(10) 0.17760(10) 1.000 0.0179(6)
O3 O Uani 0.38920(10) 0.14180(10) 0.2158(2) 1.000 0.0263(6)
O4 O Uani -0.05950(10) 0.03870(10) 0.07890(10) 1.000 0.0178(6)
O5 O Uani -0.10570(10) 0.37610(10) 0.1075(2) 1.000 0.0339(6)
H1 H Uiso 0.39230 0.14800 0.34670 0.500 0.0500
H1A H Uiso 0.54100 0.14590 0.25560 0.500 0.0500
H2 H Uiso 0.38310 0.05140 0.19320 0.500 0.0500
H2A H Uiso 0.37610 0.08190 0.31050 0.500 0.0500
H3 H Uiso -0.13810 0.31870 0.14190 1.000 0.0500
H4 H Uiso -0.15110 0.43900 0.10660 0.500 0.0500
H4A H Uiso 0.03970 -0.63390 0.30530 0.500 0.0500

loop_
_atom_type_symbol
_atom_type_description
_atom_type_scat_dispersion_real
_atom_type_scat_dispersion_imag
_atom_type_scat_source
H H 0.0000 0.0000 ' International Tables Vol C Tables 4.2.6.8 and 6.1.1.4'
Mn Mn 0.3368 0.7283 ' International Tables Vol C Tables 4.2.6.8 and 6.1.1.4'
O O 0.0106 0.0060 ' International Tables Vol C Tables 4.2.6.8 and 6.1.1.4'
V V 0.3005 0.5294 ' International Tables Vol C Tables 4.2.6.8 and 6.1.1.4'

loop_
_geom_angle_atom_site_label_1
_geom_angle_atom_site_label_2
_geom_angle_atom_site_label_3
_geom_angle
_geom_angle_site_symmetry_1
_geom_angle_site_symmetry_3
_geom_angle_publ_flag
O2 Mn O3 85.16(5) . . yes
O1 Mn O2 89.66(4) 4_554 . yes
O1 Mn O2 90.34(4) 6_555 . yes
O2 Mn O2 180.00 . 7_555 yes
O2 Mn O3 94.84(5) . 7_555 yes
O1 Mn O3 90.43(4) 4_554 . yes
O1 Mn O3 89.57(4) 6_555 . yes
O2 Mn O3 94.84(5) 7_555 . yes
O3 Mn O3 180.00 . 7_555 yes
O1 Mn O1 180.00 4_554 6_555 yes
O1 Mn O2 90.34(4) 4_554 7_555 yes
O1 Mn O3 89.57(4) 4_554 7_555 yes
O1 Mn O2 89.66(4) 6_555 7_555 yes
O1 Mn O3 90.43(4) 6_555 7_555 yes
O2 Mn O3 85.16(5) 7_555 7_555 yes
O1 V O2 108.26(9) . . yes
O1 V O4 141.25(8) . . yes
O1 V O4 95.84(6) . 2_555 yes
O1 V O4 98.23(7) . 3_555 yes
O2 V O4 110.48(7) . . yes
O2 V O4 105.97(6) . 2_555 yes
O2 V O4 103.09(6) . 3_555 yes
O4 V O4 72.66(6) . 2_555 yes
O4 V O4 74.10(6) . 3_555 yes
O4 V O4 141.68(9) 2_555 3_555 yes
Mn O1 V 143.30(8) 4_555 . yes
Mn O2 V 135.40(6) . . yes
V O4 V 106.82(5) . 2_555 yes
V O4 V 105.90(7) . 3_555 yes
V O4 V 137.51(9) 2_555 3_555 yes
Mn O3 H1 112.00 . . no
Mn O3 H2 112.00 . . no
Mn O3 H2A 118.00 . . no
Mn O3 H1A 133.00 . 2_655 no
H1 O3 H2 102.00 . . no
H1 O3 H2A 45.00 . . no
H1 O3 H1A 97.00 . 2_655 no
H2 O3 H2A 58.00 . . no
H1A O3 H2 96.00 2_655 . no
H1A O3 H2A 108.00 2_655 . no
H3 O5 H4 95.00 . . no
H3 O5 H4A 102.00 . 2_565 no
H4 O5 H4A 127.00 . 2_565 no

loop_
_geom_bond_atom_site_label_1
_geom_bond_atom_site_label_2
_geom_bond_distance
_geom_bond_site_symmetry_2
_geom_bond_publ_flag
Mn O2 2.1580(12) . yes
Mn O3 2.1900(13) . yes
Mn O1 2.1423(9) 4_554 yes
Mn O1 2.1423(9) 6_555 yes
Mn O2 2.1580(12) 7_555 yes
Mn O3 2.1900(13) 7_555 yes
V O1 1.6538(16) . yes
V O2 1.6533(15) . yes
V O4 2.0208(18) . yes
V O4 1.9024(14) 2_555 yes
V O4 1.8849(10) 3_555 yes
O3 H1 0.9000 . no
O3 H2 0.9300 . no
O3 H2A 0.9600 . no
O3 H1A 0.8700 2_655 no
O5 H3 0.8100 . no
O5 H4 0.8700 . no
O5 H4A 0.8600 2_565 no

loop_
_geom_hbond_atom_site_label_D
_geom_hbond_atom_site_label_H
_geom_hbond_atom_site_label_A
_geom_hbond_distance_DH
_geom_hbond_distance_HA
_geom_hbond_distance_DA
_geom_hbond_angle_DHA
_geom_hbond_site_symmetry_A
_geom_hbond_publ_flag
O3 H1 O5 0.9000 1.8300 2.7168(19) 168.00 8_555 yes
O3_b H1A O3 0.8700 1.9100 2.778(2) 174.00 . yes
O3 H2 O5 0.9300 1.8900 2.7981(15) 165.00 5_545 yes
O3 H2A O5 0.9600 2.0400 2.7168(19) 126.00 8_555 yes
O5 H3 O2 0.8100 2.0500 2.8060(16) 157.00 2_555 yes
O5 H4 O3 0.8700 2.1800 2.7981(15) 127.00 5_455 yes

loop_
_geom_torsion_atom_site_label_1
_geom_torsion_atom_site_label_2
_geom_torsion_atom_site_label_3
_geom_torsion_atom_site_label_4
_geom_torsion
_geom_torsion_site_symmetry_1
_geom_torsion_site_symmetry_3
_geom_torsion_site_symmetry_4
_geom_torsion_publ_flag
O3 Mn O2 V -77.55(10) . . . no
O1 Mn O2 V 12.91(10) 4_554 . . no
O1 Mn O2 V -167.09(10) 6_555 . . no
O3 Mn O2 V 102.45(10) 7_555 . . no
O2 V O1 Mn 146.67(8) . . 4_555 no
O4 V O1 Mn -31.74(14) . . 4_555 no
O1 V O2 Mn 70.07(9) . . . no
O4 V O2 Mn -110.99(10) . . . no
O4 V O2 Mn 171.95(7) 2_555 . . no
O4 V O2 Mn -33.32(13) 3_555 . . no
O1 V O4 V 69.23(11) . . 2_555 no
O1 V O4 V -83.28(10) . . 3_555 no
O2 V O4 V -109.16(7) . . 2_555 no
O2 V O4 V 98.34(7) . . 3_555 no
O4 V O4 V -8.14(6) 2_555 . 2_555 no
O4 V O4 V -160.65(7) 2_555 . 3_555 no
O4 V O4 V 152.51(7) 3_555 . 2_555 no
O4 V O4 V 0.00(7) 3_555 . 3_555 no
O1 V O4 V -134.46(7) . 2_555 2_555 no
O1 V O4 V 4.45(13) . 2_555 4_555 no
O2 V O4 V 114.64(8) . 2_555 2_555 no
O2 V O4 V -106.45(11) . 2_555 4_555 no
O4 V O4 V 7.66(6) . 2_555 2_555 no
O4 V O4 V 146.57(11) . 2_555 4_555 no
O1 V O4 V 141.09(7) . 3_555 3_555 no
O1 V O4 V -79.77(12) . 3_555 4_554 no
O2 V O4 V -107.89(8) . 3_555 3_555 no
O2 V O4 V 31.25(14) . 3_555 4_554 no
O4 V O4 V 0.00(6) . 3_555 3_555 no
O4 V O4 V 139.14(11) . 3_555 4_554 no
